data_7715079
loop_
_publ_author_name
'Salvarese, Nicola'
'Morellato, Nicol&#xf2;'
'Gobbi, Carolina'
'Gandin, Valentina'
'De Franco, Michele'
'Marzano, Cristina'
'Dolmella, Alessandro'
'Bolzati, Cristina'

_publ_section_title
;
 Synthesis, characterization and <i>in vitro</i> cytotoxicity of
 gallium(III)-dithiocarbamate complexes.
;
_journal_issue 10
_journal_name_full 'Dalton transactions (Cambridge, England : 2003)'
_journal_page_first 4526
_journal_page_last 4543
_journal_paper_doi 10.1039/d3dt03552b
_journal_volume 53
_journal_year 2024
_chemical_formula_moiety 'C15 H24 Ga N3 S6'
_chemical_formula_sum 'C15 H24 Ga N3 S6'
_chemical_formula_weight 508.45
_space_group_crystal_system monoclinic
_space_group_IT_number 14
_space_group_name_Hall '-P 2ybc'
_space_group_name_H-M_alt 'P 1 21/c 1'
_atom_sites_solution_hydrogens geom
_atom_sites_solution_primary direct
_atom_sites_solution_secondary difmap
_audit_creation_date 2013-11-07
_audit_creation_method
;
Olex2 1.2
(compiled 2013.09.17 svn.r2790 for OlexSys, GUI svn.r4601)
;
_audit_update_record
;
2023-10-23 deposited with the CCDC.	2024-01-25 downloaded from the CCDC.
;
_cell_angle_alpha 90.00
_cell_angle_beta 100.383(2)
_cell_angle_gamma 90.00
_cell_formula_units_Z 4
_cell_length_a 13.1191(3)
_cell_length_b 9.2840(2)
_cell_length_c 17.8157(5)
_cell_measurement_reflns_used 12340
_cell_measurement_temperature 130(9)
_cell_measurement_theta_max 32.1710
_cell_measurement_theta_min 2.4770
_cell_volume 2134.38(9)
_computing_cell_refinement
;
CrysAlisPro, Agilent Technologies,
Version 1.171.36.28 (release 01-02-2013 CrysAlis171 .NET)
(compiled Feb  1 2013,16:14:44)
;
_computing_data_collection
;
CrysAlisPro, Agilent Technologies,
Version 1.171.36.28 (release 01-02-2013 CrysAlis171 .NET)
(compiled Feb  1 2013,16:14:44)
;
_computing_data_reduction
;
CrysAlisPro, Agilent Technologies,
Version 1.171.36.28 (release 01-02-2013 CrysAlis171 .NET)
(compiled Feb  1 2013,16:14:44)
;
_computing_molecular_graphics
;
O. V. Dolomanov, L. J. Bourhis, R. J. Gildea, J. A. K. Howard and H. Puschmann,
OLEX2: a complete structure solution, refinement and analysis program.
J. Appl. Cryst. (2009). 42, 339-341.
;
_computing_publication_material
;
O. V. Dolomanov, L. J. Bourhis, R. J. Gildea, J. A. K. Howard and H. Puschmann,
OLEX2: a complete structure solution, refinement and analysis program.
J. Appl. Cryst. (2009). 42, 339-341.
;
_computing_structure_refinement
;
SHELX, G.M. Sheldrick, Acta Cryst.
(2008). A64, 112-122
;
_computing_structure_solution
;
SHELX, G.M. Sheldrick, Acta Cryst.
(2008). A64, 112-122
;
_diffrn_ambient_temperature 130(9)
_diffrn_detector_area_resol_mean 16.1274
_diffrn_measured_fraction_theta_full 0.9994
_diffrn_measured_fraction_theta_max 0.9364
_diffrn_measurement_details
;
#__ type_ start__ end____ width___ exp.time_
  1 omega    2.00   98.00   0.5000   11.7600
omega____ theta____ kappa____ phi______ frames
    -       26.1072   38.0000  -60.0000 192

#__ type_ start__ end____ width___ exp.time_
  2 omega   44.00   89.00   0.5000   11.7600
omega____ theta____ kappa____ phi______ frames
    -       26.1072 -134.0000    4.0000 90

#__ type_ start__ end____ width___ exp.time_
  3 omega    4.00   97.00   0.5000   11.7600
omega____ theta____ kappa____ phi______ frames
    -       26.1072   38.0000   30.0000 186

#__ type_ start__ end____ width___ exp.time_
  4 omega  -27.00   38.00   0.5000   11.7600
omega____ theta____ kappa____ phi______ frames
    -       26.1072  -19.0000 -120.0000 130

#__ type_ start__ end____ width___ exp.time_
  5 omega   43.00   88.00   0.5000   11.7600
omega____ theta____ kappa____ phi______ frames
    -       26.1072  179.0000   90.0000 90

#__ type_ start__ end____ width___ exp.time_
  6 omega    6.00   95.00   0.5000   11.7600
omega____ theta____ kappa____ phi______ frames
    -       26.1072   57.0000   90.0000 178

#__ type_ start__ end____ width___ exp.time_
  7 omega    4.00   90.00   0.5000   11.7600
omega____ theta____ kappa____ phi______ frames
    -       26.1072 -136.0000 -174.0000 172

#__ type_ start__ end____ width___ exp.time_
  8 omega   35.00   89.00   0.5000   11.7600
omega____ theta____ kappa____ phi______ frames
    -       26.1072  179.0000  150.0000 108

#__ type_ start__ end____ width___ exp.time_
  9 omega  -46.00   46.00   0.5000   11.7600
omega____ theta____ kappa____ phi______ frames
    -       26.1072  -38.0000 -180.0000 184

#__ type_ start__ end____ width___ exp.time_
 10 omega    2.00   98.00   0.5000   11.7600
omega____ theta____ kappa____ phi______ frames
    -       26.1072   38.0000 -150.0000 192

#__ type_ start__ end____ width___ exp.time_
 11 omega    1.00   33.00   0.5000   11.7600
omega____ theta____ kappa____ phi______ frames
    -      -26.2634 -131.0000  -76.1055 64

#__ type_ start__ end____ width___ exp.time_
 12 omega    1.00   35.00   0.5000   11.7600
omega____ theta____ kappa____ phi______ frames
    -      -26.2634 -132.0000  103.8195 68
;
_diffrn_measurement_device_type 'Xcalibur, Eos, Gemini'
_diffrn_measurement_method '\w scans'
_diffrn_orient_matrix_UB_11 0.0413213000
_diffrn_orient_matrix_UB_12 -0.0018522000
_diffrn_orient_matrix_UB_13 0.0316714000
_diffrn_orient_matrix_UB_21 -0.0361540000
_diffrn_orient_matrix_UB_22 0.0017116000
_diffrn_orient_matrix_UB_23 0.0251899000
_diffrn_orient_matrix_UB_31 -0.0018049000
_diffrn_orient_matrix_UB_32 -0.0764036000
_diffrn_orient_matrix_UB_33 -0.0002354000
_diffrn_radiation_monochromator graphite
_diffrn_radiation_type 'Mo K\a'
_diffrn_radiation_wavelength 0.7107
_diffrn_reflns_av_R_equivalents 0.0458
_diffrn_reflns_av_unetI/netI 0.0322
_diffrn_reflns_limit_h_max 19
_diffrn_reflns_limit_h_min -19
_diffrn_reflns_limit_k_max 13
_diffrn_reflns_limit_k_min -13
_diffrn_reflns_limit_l_max 26
_diffrn_reflns_limit_l_min -26
_diffrn_reflns_number 41908
_diffrn_reflns_theta_full 30.01
_diffrn_reflns_theta_max 32.29
_diffrn_reflns_theta_min 2.32
_diffrn_source 'Enhance (Mo) X-ray Source'
_diffrn_standards_decay_% 0.0(1)
_diffrn_standards_interval_count 50
_diffrn_standards_number 2
_exptl_absorpt_coefficient_mu 1.881
_exptl_absorpt_correction_T_max 1.00000
_exptl_absorpt_correction_T_min 0.50583
_exptl_absorpt_correction_type multi-scan
_exptl_absorpt_process_details
;
CrysAlisPro, Agilent Technologies,
Version 1.171.36.28 (release 01-02-2013 CrysAlis171 .NET)
(compiled Feb  1 2013,16:14:44)
Empirical absorption correction using spherical harmonics,
 implemented in SCALE3 ABSPACK scaling algorithm.
;
_exptl_crystal_colour colourless
_exptl_crystal_colour_lustre clear
_exptl_crystal_colour_modifier light
_exptl_crystal_colour_primary colourless
_exptl_crystal_density_diffrn 1.582
_exptl_crystal_density_method 'not measured'
_exptl_crystal_F_000 1048
_exptl_crystal_size_max 0.6
_exptl_crystal_size_mid 0.22
_exptl_crystal_size_min 0.12
_refine_diff_density_max 0.474
_refine_diff_density_min -0.666
_refine_diff_density_rms 0.082
_refine_ls_extinction_method none
_refine_ls_goodness_of_fit_ref 1.056
_refine_ls_hydrogen_treatment constr
_refine_ls_matrix_type full
_refine_ls_number_parameters 322
_refine_ls_number_reflns 7104
_refine_ls_number_restraints 0
_refine_ls_restrained_S_all 1.056
_refine_ls_R_factor_all 0.0434
_refine_ls_R_factor_gt 0.0289
_refine_ls_shift/su_max 0.001
_refine_ls_shift/su_mean 0.000
_refine_ls_structure_factor_coef Fsqd
_refine_ls_weighting_details 'calc w=1/[\s^2^(Fo^2^)+(0.0292P)^2^+0.5023P] where P=(Fo^2^+2Fc^2^)/3'
_refine_ls_weighting_scheme calc
_refine_ls_wR_factor_gt 0.0607
_refine_ls_wR_factor_ref 0.0668
_reflns_number_gt 5806
_reflns_number_total 7104
_reflns_threshold_expression >2sigma(I)
_cod_data_source_file d3dt03552b2.cif
_cod_data_source_block exp_565
_cod_depositor_comments 'Adding full bibliography for 7715079--7715083.cif.'
_cod_original_cell_volume 2134.37(9)
_cod_database_code 7715079

loop_
_space_group_symop_id
_space_group_symop_operation_xyz
1 'x, y, z'
2 '-x, y+1/2, -z+1/2'
3 '-x, -y, -z'
4 'x, -y-1/2, z-1/2'

loop_
_atom_site_label
_atom_site_type_symbol
_atom_site_fract_x
_atom_site_fract_y
_atom_site_fract_z
_atom_site_U_iso_or_equiv
_atom_site_adp_type
_atom_site_occupancy
_atom_site_symmetry_multiplicity
_atom_site_calc_flag
_atom_site_disorder_assembly
_atom_site_disorder_group
_atom_site_refinement_flags_posn
Ga1 Ga 0.269965(13) 0.225220(18) 0.376307(10) 0.01624(5) Uani 1 1 d . . .
S1 S 0.32383(3) 0.44866(4) 0.44599(2) 0.01699(8) Uani 1 1 d . . .
S2 S 0.42944(3) 0.30082(4) 0.33589(2) 0.01949(8) Uani 1 1 d . . .
S3 S 0.14618(3) 0.15615(4) 0.46062(2) 0.02014(8) Uani 1 1 d . . .
S4 S 0.35137(3) 0.03576(4) 0.45698(2) 0.01845(8) Uani 1 1 d . . .
S5 S 0.14110(3) 0.35888(4) 0.29057(2) 0.02224(9) Uani 1 1 d . . .
S6 S 0.21001(3) 0.06563(4) 0.26499(2) 0.01917(8) Uani 1 1 d . . .
N1 N 0.47416(10) 0.56755(14) 0.38457(8) 0.0177(3) Uani 1 1 d . . .
N2 N 0.23385(10) -0.04903(14) 0.55539(8) 0.0197(3) Uani 1 1 d . . .
N3 N 0.05123(10) 0.19536(14) 0.17523(8) 0.0198(3) Uani 1 1 d . . .
C1 C 0.41680(11) 0.45308(16) 0.38906(8) 0.0163(3) Uani 1 1 d . . .
C2 C 0.45372(13) 0.71072(17) 0.41499(10) 0.0198(3) Uani 1 1 d . . .
C3 C 0.51019(14) 0.81107(18) 0.36880(10) 0.0223(3) Uani 1 1 d . . .
C4 C 0.60574(13) 0.72375(18) 0.36006(10) 0.0212(3) Uani 1 1 d . . .
C5 C 0.56161(13) 0.57326(18) 0.34233(10) 0.0219(3) Uani 1 1 d . . .
C6 C 0.24237(12) 0.03718(16) 0.49809(9) 0.0167(3) Uani 1 1 d . . .
C7 C 0.31277(14) -0.15395(19) 0.59051(11) 0.0258(4) Uani 1 1 d . . .
C8 C 0.28306(18) -0.1812(2) 0.66805(12) 0.0358(4) Uani 1 1 d . . .
C9 C 0.16547(18) -0.1706(2) 0.65138(12) 0.0364(5) Uani 1 1 d . . .
C10 C 0.14485(14) -0.0457(2) 0.59582(11) 0.0269(4) Uani 1 1 d . . .
C11 C 0.12549(12) 0.20454(16) 0.23585(9) 0.0179(3) Uani 1 1 d . . .
C12 C 0.03908(14) 0.07244(19) 0.12212(10) 0.0228(3) Uani 1 1 d . . .
C13 C -0.05738(15) 0.1121(2) 0.06385(10) 0.0296(4) Uani 1 1 d . . .
C14 C -0.11863(14) 0.2107(2) 0.10782(11) 0.0268(4) Uani 1 1 d . . .
C15 C -0.03527(14) 0.29907(19) 0.15716(12) 0.0257(4) Uani 1 1 d . . .
H2A H 0.4837(15) 0.7153(18) 0.4700(11) 0.016(5) Uiso 1 1 d . . .
H3A H 0.5273(15) 0.901(2) 0.3959(11) 0.023(5) Uiso 1 1 d . . .
H4A H 0.6561(15) 0.7227(19) 0.4112(11) 0.018(5) Uiso 1 1 d . . .
H3B H 0.4667(15) 0.829(2) 0.3193(11) 0.021(5) Uiso 1 1 d . . .
H12A H 0.0321(16) -0.015(2) 0.1502(11) 0.026(5) Uiso 1 1 d . . .
H15A H -0.0529(16) 0.333(2) 0.2021(12) 0.031(6) Uiso 1 1 d . . .
H12B H 0.1000(15) 0.062(2) 0.1003(11) 0.022(5) Uiso 1 1 d . . .
H7A H 0.3815(15) -0.114(2) 0.5927(10) 0.021(5) Uiso 1 1 d . . .
H5A H 0.6056(16) 0.497(2) 0.3593(11) 0.025(5) Uiso 1 1 d . . .
H4B H 0.6392(17) 0.759(2) 0.3226(12) 0.030(6) Uiso 1 1 d . . .
H14A H -0.1542(16) 0.155(2) 0.1411(11) 0.027(5) Uiso 1 1 d . . .
H5B H 0.5327(15) 0.558(2) 0.2882(12) 0.025(5) Uiso 1 1 d . . .
H14B H -0.1641(18) 0.271(2) 0.0755(13) 0.036(6) Uiso 1 1 d . . .
H13A H -0.0951(18) 0.029(2) 0.0445(13) 0.043(6) Uiso 1 1 d . . .
H7B H 0.3065(18) -0.240(2) 0.5603(13) 0.034(6) Uiso 1 1 d . . .
H2B H 0.3826(17) 0.728(2) 0.4078(11) 0.023(5) Uiso 1 1 d . . .
H13B H -0.0379(19) 0.166(3) 0.0214(14) 0.049(7) Uiso 1 1 d . . .
H15B H -0.0167(16) 0.379(2) 0.1286(12) 0.033(6) Uiso 1 1 d . . .
H10A H 0.1445(16) 0.046(2) 0.6193(12) 0.032(6) Uiso 1 1 d . . .
H8A H 0.3077(18) -0.106(3) 0.7053(13) 0.045(7) Uiso 1 1 d . . .
H8B H 0.3096(19) -0.270(3) 0.6918(14) 0.044(7) Uiso 1 1 d . . .
H9A H 0.1350(19) -0.152(3) 0.6957(14) 0.047(7) Uiso 1 1 d . . .
H9B H 0.1387(19) -0.256(2) 0.6268(13) 0.040(6) Uiso 1 1 d . . .
H10B H 0.0817(17) -0.054(2) 0.5596(12) 0.030(5) Uiso 1 1 d . . .

loop_
_atom_site_aniso_label
_atom_site_aniso_U_11
_atom_site_aniso_U_22
_atom_site_aniso_U_33
_atom_site_aniso_U_23
_atom_site_aniso_U_13
_atom_site_aniso_U_12
Ga1 0.01431(8) 0.01669(8) 0.01716(8) -0.00075(6) 0.00135(6) 0.00003(6)
S1 0.01586(17) 0.01872(17) 0.01673(17) -0.00178(13) 0.00385(14) -0.00011(13)
S2 0.01990(18) 0.01909(18) 0.02038(18) -0.00506(14) 0.00607(15) -0.00173(14)
S3 0.01339(17) 0.02223(19) 0.0247(2) 0.00163(15) 0.00324(14) 0.00243(14)
S4 0.01463(17) 0.01950(18) 0.02155(18) 0.00073(14) 0.00413(14) 0.00285(14)
S5 0.0235(2) 0.01784(18) 0.02262(19) -0.00318(15) -0.00315(16) 0.00217(15)
S6 0.01673(17) 0.01883(18) 0.02103(18) -0.00214(14) 0.00095(14) 0.00121(14)
N1 0.0174(6) 0.0178(6) 0.0190(6) -0.0025(5) 0.0060(5) -0.0009(5)
N2 0.0181(6) 0.0204(6) 0.0208(6) 0.0013(5) 0.0039(5) -0.0006(5)
N3 0.0171(6) 0.0203(6) 0.0205(7) -0.0015(5) -0.0005(5) -0.0008(5)
C1 0.0151(7) 0.0189(7) 0.0140(6) 0.0000(5) 0.0002(5) 0.0017(5)
C2 0.0212(8) 0.0161(7) 0.0228(8) -0.0036(6) 0.0057(6) -0.0008(6)
C3 0.0271(8) 0.0198(8) 0.0202(8) 0.0000(6) 0.0045(7) -0.0029(6)
C4 0.0226(8) 0.0239(8) 0.0178(7) 0.0001(6) 0.0057(6) -0.0048(6)
C5 0.0218(8) 0.0232(8) 0.0226(8) -0.0034(6) 0.0094(6) -0.0032(6)
C6 0.0148(7) 0.0150(7) 0.0195(7) -0.0032(5) 0.0013(6) -0.0021(5)
C7 0.0262(9) 0.0209(8) 0.0291(9) 0.0065(7) 0.0021(7) 0.0024(7)
C8 0.0493(13) 0.0328(10) 0.0252(9) 0.0066(8) 0.0062(9) 0.0043(9)
C9 0.0483(13) 0.0332(11) 0.0316(10) 0.0043(8) 0.0179(9) -0.0055(9)
C10 0.0241(9) 0.0317(9) 0.0270(9) 0.0006(7) 0.0105(7) -0.0032(7)
C11 0.0161(7) 0.0190(7) 0.0186(7) 0.0002(6) 0.0030(6) -0.0013(6)
C12 0.0213(8) 0.0268(8) 0.0196(8) -0.0056(6) 0.0021(6) -0.0038(7)
C13 0.0246(9) 0.0422(11) 0.0198(8) -0.0022(8) -0.0019(7) -0.0072(8)
C14 0.0203(8) 0.0280(9) 0.0292(9) 0.0061(7) -0.0037(7) -0.0039(7)
C15 0.0193(8) 0.0215(8) 0.0330(10) 0.0037(7) -0.0044(7) 0.0000(6)

loop_
_atom_type_symbol
_atom_type_description
_atom_type_scat_dispersion_real
_atom_type_scat_dispersion_imag
_atom_type_scat_source
C C 0.0033 0.0016 'International Tables Vol C Tables 4.2.6.8 and 6.1.1.4'
H H 0.0000 0.0000 'International Tables Vol C Tables 4.2.6.8 and 6.1.1.4'
N N 0.0061 0.0033 'International Tables Vol C Tables 4.2.6.8 and 6.1.1.4'
S S 0.1246 0.1234 'International Tables Vol C Tables 4.2.6.8 and 6.1.1.4'
Ga Ga 0.2307 1.6083 'International Tables Vol C Tables 4.2.6.8 and 6.1.1.4'

loop_
_geom_angle_atom_site_label_1
_geom_angle_atom_site_label_2
_geom_angle_atom_site_label_3
_geom_angle
_geom_angle_site_symmetry_1
_geom_angle_site_symmetry_3
_geom_angle_publ_flag
S1 Ga1 S3 94.139(14) . . ?
S1 Ga1 S6 158.045(15) . . ?
S2 Ga1 S1 73.841(13) . . ?
S2 Ga1 S3 160.425(16) . . ?
S2 Ga1 S6 95.798(14) . . ?
S3 Ga1 S6 100.427(15) . . ?
S4 Ga1 S1 105.083(15) . . ?
S4 Ga1 S2 94.306(15) . . ?
S4 Ga1 S3 73.590(14) . . ?
S4 Ga1 S5 160.777(16) . . ?
S4 Ga1 S6 94.802(14) . . ?
S5 Ga1 S1 89.459(14) . . ?
S5 Ga1 S2 101.903(16) . . ?
S5 Ga1 S3 93.198(15) . . ?
S5 Ga1 S6 73.513(14) . . ?
C1 S1 Ga1 83.80(5) . . ?
C1 S2 Ga1 84.33(5) . . ?
C6 S3 Ga1 83.49(5) . . ?
C6 S4 Ga1 86.27(5) . . ?
C11 S5 Ga1 85.91(5) . . ?
C11 S6 Ga1 83.56(5) . . ?
C1 N1 C2 124.18(13) . . ?
C1 N1 C5 124.36(13) . . ?
C2 N1 C5 111.23(12) . . ?
C6 N2 C7 125.32(14) . . ?
C6 N2 C10 123.32(14) . . ?
C7 N2 C10 111.26(14) . . ?
C11 N3 C12 123.64(14) . . ?
C11 N3 C15 124.06(14) . . ?
C12 N3 C15 112.01(13) . . ?
S1 C1 S2 116.88(9) . . ?
N1 C1 S1 121.99(12) . . ?
N1 C1 S2 121.11(12) . . ?
N1 C2 C3 102.37(13) . . ?
N1 C2 H2A 109.6(10) . . ?
N1 C2 H2B 110.2(12) . . ?
C3 C2 H2A 111.4(11) . . ?
C3 C2 H2B 113.2(12) . . ?
H2A C2 H2B 109.8(17) . . ?
C2 C3 C4 102.66(13) . . ?
C2 C3 H3A 110.5(11) . . ?
C2 C3 H3B 109.3(11) . . ?
C4 C3 H3A 112.9(11) . . ?
C4 C3 H3B 110.9(11) . . ?
H3A C3 H3B 110.3(15) . . ?
C3 C4 H4A 108.9(10) . . ?
C3 C4 H4B 113.0(13) . . ?
C5 C4 C3 102.72(14) . . ?
C5 C4 H4A 109.6(10) . . ?
C5 C4 H4B 113.0(13) . . ?
H4A C4 H4B 109.4(17) . . ?
N1 C5 C4 103.15(13) . . ?
N1 C5 H5A 107.4(12) . . ?
N1 C5 H5B 107.3(12) . . ?
C4 C5 H5A 116.1(12) . . ?
C4 C5 H5B 113.8(11) . . ?
H5A C5 H5B 108.5(16) . . ?
S3 C6 S4 116.62(9) . . ?
N2 C6 S3 122.16(12) . . ?
N2 C6 S4 121.22(12) . . ?
N2 C7 C8 102.68(15) . . ?
N2 C7 H7A 110.1(11) . . ?
N2 C7 H7B 109.3(14) . . ?
C8 C7 H7A 114.5(11) . . ?
C8 C7 H7B 111.1(13) . . ?
H7A C7 H7B 108.9(17) . . ?
C7 C8 H8A 113.0(14) . . ?
C7 C8 H8B 114.1(14) . . ?
C9 C8 C7 103.21(16) . . ?
C9 C8 H8A 106.7(14) . . ?
C9 C8 H8B 114.5(15) . . ?
H8A C8 H8B 105.3(19) . . ?
C8 C9 H9A 114.1(14) . . ?
C8 C9 H9B 108.3(15) . . ?
C10 C9 C8 103.43(16) . . ?
C10 C9 H9A 110.5(14) . . ?
C10 C9 H9B 109.6(14) . . ?
H9A C9 H9B 111(2) . . ?
N2 C10 C9 103.78(15) . . ?
N2 C10 H10A 107.5(13) . . ?
N2 C10 H10B 109.5(13) . . ?
C9 C10 H10A 114.4(13) . . ?
C9 C10 H10B 114.1(12) . . ?
H10A C10 H10B 107.3(17) . . ?
S6 C11 S5 116.64(9) . . ?
N3 C11 S5 120.73(12) . . ?
N3 C11 S6 122.63(12) . . ?
N3 C12 C13 103.30(14) . . ?
N3 C12 H12A 109.2(12) . . ?
N3 C12 H12B 110.0(11) . . ?
C13 C12 H12A 114.1(12) . . ?
C13 C12 H12B 113.6(11) . . ?
H12A C12 H12B 106.6(16) . . ?
C12 C13 H13A 111.6(14) . . ?
C12 C13 H13B 110.4(14) . . ?
C14 C13 C12 104.11(14) . . ?
C14 C13 H13A 112.7(14) . . ?
C14 C13 H13B 108.9(15) . . ?
H13A C13 H13B 109.1(19) . . ?
C13 C14 H14A 110.7(12) . . ?
C13 C14 H14B 112.3(14) . . ?
C15 C14 C13 103.37(15) . . ?
C15 C14 H14A 108.1(12) . . ?
C15 C14 H14B 110.2(13) . . ?
H14A C14 H14B 111.8(18) . . ?
N3 C15 C14 102.65(14) . . ?
N3 C15 H15A 109.4(13) . . ?
N3 C15 H15B 111.2(13) . . ?
C14 C15 H15A 114.7(13) . . ?
C14 C15 H15B 109.8(13) . . ?
H15A C15 H15B 108.9(18) . . ?

loop_
_geom_bond_atom_site_label_1
_geom_bond_atom_site_label_2
_geom_bond_distance
_geom_bond_site_symmetry_2
_geom_bond_publ_flag
Ga1 S1 2.4551(4) . ?
Ga1 S2 2.4354(4) . ?
Ga1 S3 2.4868(4) . ?
Ga1 S4 2.3973(4) . ?
Ga1 S5 2.4084(4) . ?
Ga1 S6 2.4870(4) . ?
S1 C1 1.7216(16) . ?
S2 C1 1.7261(15) . ?
S3 C6 1.7188(16) . ?
S4 C6 1.7202(16) . ?
S5 C11 1.7243(16) . ?
S6 C11 1.7189(16) . ?
N1 C1 1.313(2) . ?
N1 C2 1.478(2) . ?
N1 C5 1.482(2) . ?
N2 C6 1.318(2) . ?
N2 C7 1.476(2) . ?
N2 C10 1.479(2) . ?
N3 C11 1.321(2) . ?
N3 C12 1.473(2) . ?
N3 C15 1.479(2) . ?
C2 C3 1.521(2) . ?
C2 H2A 0.989(19) . ?
C2 H2B 0.93(2) . ?
C3 C4 1.524(2) . ?
C3 H3A 0.973(19) . ?
C3 H3B 0.974(19) . ?
C4 C5 1.524(2) . ?
C4 H4A 1.025(19) . ?
C4 H4B 0.92(2) . ?
C5 H5A 0.93(2) . ?
C5 H5B 0.98(2) . ?
C7 C8 1.523(3) . ?
C7 H7A 0.97(2) . ?
C7 H7B 0.96(2) . ?
C8 C9 1.521(3) . ?
C8 H8A 0.98(2) . ?
C8 H8B 0.96(2) . ?
C9 C10 1.517(3) . ?
C9 H9A 0.96(2) . ?
C9 H9B 0.95(2) . ?
C10 H10A 0.95(2) . ?
C10 H10B 0.96(2) . ?
C12 C13 1.530(2) . ?
C12 H12A 0.97(2) . ?
C12 H12B 0.955(19) . ?
C13 C14 1.525(3) . ?
C13 H13A 0.94(2) . ?
C13 H13B 0.98(2) . ?
C14 C15 1.515(2) . ?
C14 H14A 0.97(2) . ?
C14 H14B 0.94(2) . ?
C15 H15A 0.93(2) . ?
C15 H15B 0.96(2) . ?
